data_7150804
loop_
_publ_author_name
'Johnston, Karen A.'
'Allcock, Robert W.'
'Jiang, Zhong'
'Collier, Ian D.'
'Blakli, Haakon'
'Rosair, Georgina M.'
'Bailey, Patrick D.'
'Morgan, Keith M.'
'Kohno, Yasushi'
'Adams, David R.'

_publ_section_title
;
 Concise routes to pyrazolo[1,5-a]pyridin-3-yl pyridazin-3-ones
;
_journal_issue 1
_journal_name_full 'Organic &amp;  Biomolecular Chemistry'
_journal_page_first 175
_journal_page_last 186
_journal_paper_doi 10.1039/b713638b
_journal_volume 6
_journal_year 2008
_chemical_formula_moiety 'C15 H15 N3'
_chemical_formula_sum 'C15 H15 N3'
_chemical_formula_weight 237.30
_chemical_name_systematic
;
?
;
_space_group_IT_number 14
_symmetry_cell_setting monoclinic
_symmetry_space_group_name_Hall '-P 2ybc'
_symmetry_space_group_name_H-M 'P 1 21/c 1'
_atom_sites_solution_hydrogens geom
_atom_sites_solution_primary direct
_atom_sites_solution_secondary difmap
_audit_creation_method SHELXL-97
_cell_angle_alpha 90.00
_cell_angle_beta 106.400(2)
_cell_angle_gamma 90.00
_cell_formula_units_Z 4
_cell_length_a 9.5122(5)
_cell_length_b 13.5695(7)
_cell_length_c 9.9716(5)
_cell_measurement_reflns_used 9844
_cell_measurement_temperature 100(2)
_cell_measurement_theta_max 36.14
_cell_measurement_theta_min 2.23
_cell_volume 1234.73(11)
_computing_cell_refinement 'Bruker SMART'
_computing_data_collection 'Bruker SMART'
_computing_data_reduction 'Bruker SAINT'
_computing_molecular_graphics 'Bruker SHELXTL'
_computing_publication_material 'Bruker SHELXTL'
_computing_structure_refinement 'SHELXL-97 (Sheldrick, 1997)'
_computing_structure_solution 'SHELXS-97 (Sheldrick, 1990)'
_diffrn_ambient_temperature 100(2)
_diffrn_measured_fraction_theta_full 1.000
_diffrn_measured_fraction_theta_max 0.992
_diffrn_measurement_device_type 'CCD area detector'
_diffrn_measurement_method 'phi and omega scans'
_diffrn_radiation_monochromator graphite
_diffrn_radiation_source 'fine-focus sealed tube'
_diffrn_radiation_type MoK\a
_diffrn_radiation_wavelength 0.71073
_diffrn_reflns_av_R_equivalents 0.0233
_diffrn_reflns_av_sigmaI/netI 0.0161
_diffrn_reflns_limit_h_max 15
_diffrn_reflns_limit_h_min -15
_diffrn_reflns_limit_k_max 22
_diffrn_reflns_limit_k_min -22
_diffrn_reflns_limit_l_max 16
_diffrn_reflns_limit_l_min -16
_diffrn_reflns_number 45006
_diffrn_reflns_theta_full 25.00
_diffrn_reflns_theta_max 36.32
_diffrn_reflns_theta_min 2.23
_exptl_absorpt_coefficient_mu 0.078
_exptl_absorpt_correction_T_max 0.9547
_exptl_absorpt_correction_T_min 0.875
_exptl_absorpt_correction_type multi-scan
_exptl_absorpt_process_details 'SADABS (Bruker, 2002)'
_exptl_crystal_colour colourless
_exptl_crystal_density_diffrn 1.277
_exptl_crystal_density_method 'not measured'
_exptl_crystal_description TRIANGULAR
_exptl_crystal_F_000 504
_exptl_crystal_size_max 0.88
_exptl_crystal_size_mid 0.60
_exptl_crystal_size_min 0.60
_refine_diff_density_max 0.557
_refine_diff_density_min -0.270
_refine_diff_density_rms 0.054
_refine_ls_extinction_method none
_refine_ls_goodness_of_fit_ref 1.065
_refine_ls_hydrogen_treatment constr
_refine_ls_matrix_type full
_refine_ls_number_parameters 165
_refine_ls_number_reflns 5941
_refine_ls_number_restraints 0
_refine_ls_restrained_S_all 1.065
_refine_ls_R_factor_all 0.0454
_refine_ls_R_factor_gt 0.0382
_refine_ls_shift/su_max 0.001
_refine_ls_shift/su_mean 0.000
_refine_ls_structure_factor_coef Fsqd
_refine_ls_weighting_details 'calc w=1/[\s^2^(Fo^2^)+(0.0636P)^2^+0.2219P] where P=(Fo^2^+2Fc^2^)/3'
_refine_ls_weighting_scheme calc
_refine_ls_wR_factor_gt 0.1076
_refine_ls_wR_factor_ref 0.1132
_reflns_number_gt 5125
_reflns_number_total 5941
_reflns_threshold_expression >2sigma(I)
_cod_data_source_file b713638b.txt
_cod_data_source_block x81506cmpd28
_cod_depositor_comments
;
The following automatic conversions were performed:
'_symmetry_cell_setting' value 'Monoclinic' changed to 'monoclinic'
according to '/home/saulius/struct/CIF-dictionaries/cif_core.dic'
dictionary named 'cif_core.dic' version 2.4.1 from 2010-06-29.

Automatic conversion script
Id: cif_fix_enum 1527 2010-12-29 10:47:43Z saulius 
;
_cod_original_sg_symbol_H-M P2(1)/c
_cod_database_code 7150804

loop_
_symmetry_equiv_pos_as_xyz
'x, y, z'
'-x, y+1/2, -z+1/2'
'-x, -y, -z'
'x, -y-1/2, z-1/2'

loop_
_atom_site_label
_atom_site_type_symbol
_atom_site_fract_x
_atom_site_fract_y
_atom_site_fract_z
_atom_site_U_iso_or_equiv
_atom_site_adp_type
_atom_site_occupancy
_atom_site_symmetry_multiplicity
_atom_site_calc_flag
_atom_site_refinement_flags
_atom_site_disorder_assembly
_atom_site_disorder_group
N1 N 0.80772(6) 0.05081(4) 0.89884(5) 0.01374(9) Uani 1 1 d . . .
N2 N 0.80069(5) 0.09403(4) 1.01992(5) 0.01228(9) Uani 1 1 d . . .
C3 C 0.91564(7) 0.09641(5) 1.13884(6) 0.01503(11) Uani 1 1 d . . .
H3 H 1.0075 0.0682 1.1405 0.018 Uiso 1 1 calc R . .
C4 C 0.89522(7) 0.14030(5) 1.25501(6) 0.01678(11) Uani 1 1 d . . .
H4 H 0.9728 0.1414 1.3394 0.020 Uiso 1 1 calc R . .
C5 C 0.75829(7) 0.18436(5) 1.25017(7) 0.01636(11) Uani 1 1 d . . .
H5 H 0.7459 0.2165 1.3307 0.020 Uiso 1 1 calc R . .
C6 C 0.64395(7) 0.18092(4) 1.13033(6) 0.01409(10) Uani 1 1 d . . .
H6 H 0.5530 0.2112 1.1271 0.017 Uiso 1 1 calc R . .
C7 C 0.66314(6) 0.13164(4) 1.01128(6) 0.01160(9) Uani 1 1 d . . .
C8 C 0.57711(6) 0.11080(4) 0.87485(6) 0.01137(9) Uani 1 1 d . . .
C9 C 0.67237(6) 0.06153(4) 0.81100(6) 0.01209(10) Uani 1 1 d . . .
C10 C 0.42013(6) 0.13166(4) 0.81599(6) 0.01157(9) Uani 1 1 d . . .
N11 N 0.37476(6) 0.16165(4) 0.68176(5) 0.01381(9) Uani 1 1 d . . .
C12 C 0.23122(7) 0.17800(5) 0.62591(7) 0.01643(11) Uani 1 1 d . . .
H12 H 0.1988 0.1987 0.5311 0.020 Uiso 1 1 calc R . .
C13 C 0.12691(7) 0.16659(5) 0.69800(8) 0.01805(12) Uani 1 1 d . . .
H13 H 0.0262 0.1792 0.6538 0.022 Uiso 1 1 calc R . .
C14 C 0.17403(7) 0.13627(5) 0.83657(8) 0.01798(11) Uani 1 1 d . . .
H14 H 0.1059 0.1278 0.8893 0.022 Uiso 1 1 calc R . .
C15 C 0.32229(7) 0.11855(5) 0.89692(7) 0.01510(11) Uani 1 1 d . . .
H15 H 0.3570 0.0979 0.9916 0.018 Uiso 1 1 calc R . .
C16 C 0.63790(6) 0.01646(4) 0.66729(6) 0.01325(10) Uani 1 1 d . . .
H16 H 0.5380 0.0391 0.6131 0.016 Uiso 1 1 calc R . .
C17 C 0.74655(8) 0.05006(5) 0.58872(7) 0.01828(12) Uani 1 1 d . . .
H17A H 0.7445 0.1221 0.5814 0.027 Uiso 1 1 calc R . .
H17B H 0.7191 0.0212 0.4948 0.027 Uiso 1 1 calc R . .
H17C H 0.8455 0.0284 0.6397 0.027 Uiso 1 1 calc R . .
C18 C 0.63455(8) -0.09626(5) 0.67702(7) 0.01850(12) Uani 1 1 d . . .
H18A H 0.7316 -0.1203 0.7297 0.028 Uiso 1 1 calc R . .
H18B H 0.6079 -0.1245 0.5827 0.028 Uiso 1 1 calc R . .
H18C H 0.5621 -0.1160 0.7249 0.028 Uiso 1 1 calc R . .

loop_
_atom_site_aniso_label
_atom_site_aniso_U_11
_atom_site_aniso_U_22
_atom_site_aniso_U_33
_atom_site_aniso_U_23
_atom_site_aniso_U_13
_atom_site_aniso_U_12
N1 0.01155(19) 0.0180(2) 0.0117(2) -0.00213(16) 0.00342(15) 0.00220(16)
N2 0.01022(19) 0.0148(2) 0.01181(19) -0.00093(15) 0.00316(15) 0.00132(15)
C3 0.0117(2) 0.0181(2) 0.0139(2) -0.00153(18) 0.00149(18) 0.00090(18)
C4 0.0163(2) 0.0188(3) 0.0140(2) -0.00261(19) 0.00222(19) 0.00036(19)
C5 0.0183(3) 0.0171(2) 0.0140(2) -0.00272(19) 0.00500(19) 0.00084(19)
C6 0.0152(2) 0.0144(2) 0.0139(2) -0.00087(17) 0.00600(18) 0.00153(18)
C7 0.0106(2) 0.0122(2) 0.0127(2) 0.00040(16) 0.00446(17) 0.00100(16)
C8 0.0099(2) 0.0129(2) 0.0117(2) 0.00057(16) 0.00383(16) 0.00105(16)
C9 0.0106(2) 0.0143(2) 0.0117(2) 0.00017(17) 0.00368(16) 0.00130(16)
C10 0.0099(2) 0.0114(2) 0.0139(2) 0.00044(16) 0.00423(17) 0.00067(15)
N11 0.01160(19) 0.0152(2) 0.0142(2) 0.00161(16) 0.00293(16) 0.00119(16)
C12 0.0122(2) 0.0170(3) 0.0183(3) 0.00059(19) 0.00146(19) 0.00143(18)
C13 0.0105(2) 0.0172(3) 0.0254(3) -0.0020(2) 0.0034(2) 0.00071(18)
C14 0.0122(2) 0.0188(3) 0.0251(3) -0.0018(2) 0.0087(2) -0.00079(19)
C15 0.0126(2) 0.0168(2) 0.0177(2) 0.00107(19) 0.00712(19) -0.00031(18)
C16 0.0124(2) 0.0162(2) 0.0113(2) -0.00070(17) 0.00358(17) 0.00176(17)
C17 0.0227(3) 0.0191(3) 0.0158(2) -0.0008(2) 0.0099(2) -0.0022(2)
C18 0.0236(3) 0.0164(3) 0.0161(3) -0.0011(2) 0.0067(2) -0.0031(2)

loop_
_atom_type_symbol
_atom_type_description
_atom_type_scat_dispersion_real
_atom_type_scat_dispersion_imag
_atom_type_scat_source
C C 0.0033 0.0016 'International Tables Vol C Tables 4.2.6.8 and 6.1.1.4'
H H 0.0000 0.0000 'International Tables Vol C Tables 4.2.6.8 and 6.1.1.4'
N N 0.0061 0.0033 'International Tables Vol C Tables 4.2.6.8 and 6.1.1.4'

loop_
_geom_angle_atom_site_label_1
_geom_angle_atom_site_label_2
_geom_angle_atom_site_label_3
_geom_angle
_geom_angle_site_symmetry_1
_geom_angle_site_symmetry_3
_geom_angle_publ_flag
C9 N1 N2 104.67(5) . . ?
N1 N2 C3 123.50(5) . . ?
N1 N2 C7 112.71(5) . . ?
C3 N2 C7 123.75(5) . . ?
C4 C3 N2 118.41(6) . . ?
C4 C3 H3 120.8 . . ?
N2 C3 H3 120.8 . . ?
C3 C4 C5 120.23(6) . . ?
C3 C4 H4 119.9 . . ?
C5 C4 H4 119.9 . . ?
C6 C5 C4 120.61(6) . . ?
C6 C5 H5 119.7 . . ?
C4 C5 H5 119.7 . . ?
C5 C6 C7 119.18(5) . . ?
C5 C6 H6 120.4 . . ?
C7 C6 H6 120.4 . . ?
N2 C7 C8 105.55(5) . . ?
N2 C7 C6 117.67(5) . . ?
C8 C7 C6 136.74(5) . . ?
C7 C8 C9 105.02(5) . . ?
C7 C8 C10 126.63(5) . . ?
C9 C8 C10 128.27(5) . . ?
N1 C9 C8 112.04(5) . . ?
N1 C9 C16 119.12(5) . . ?
C8 C9 C16 128.70(5) . . ?
N11 C10 C15 122.03(5) . . ?
N11 C10 C8 117.33(5) . . ?
C15 C10 C8 120.64(5) . . ?
C12 N11 C10 117.77(5) . . ?
N11 C12 C13 124.04(6) . . ?
N11 C12 H12 118.0 . . ?
C13 C12 H12 118.0 . . ?
C12 C13 C14 118.10(6) . . ?
C12 C13 H13 121.0 . . ?
C14 C13 H13 121.0 . . ?
C15 C14 C13 119.02(6) . . ?
C15 C14 H14 120.5 . . ?
C13 C14 H14 120.5 . . ?
C14 C15 C10 119.05(6) . . ?
C14 C15 H15 120.5 . . ?
C10 C15 H15 120.5 . . ?
C9 C16 C17 111.63(5) . . ?
C9 C16 C18 110.34(5) . . ?
C17 C16 C18 110.99(5) . . ?
C9 C16 H16 107.9 . . ?
C17 C16 H16 107.9 . . ?
C18 C16 H16 107.9 . . ?
C16 C17 H17A 109.5 . . ?
C16 C17 H17B 109.5 . . ?
H17A C17 H17B 109.5 . . ?
C16 C17 H17C 109.5 . . ?
H17A C17 H17C 109.5 . . ?
H17B C17 H17C 109.5 . . ?
C16 C18 H18A 109.5 . . ?
C16 C18 H18B 109.5 . . ?
H18A C18 H18B 109.5 . . ?
C16 C18 H18C 109.5 . . ?
H18A C18 H18C 109.5 . . ?
H18B C18 H18C 109.5 . . ?

loop_
_geom_bond_atom_site_label_1
_geom_bond_atom_site_label_2
_geom_bond_distance
_geom_bond_site_symmetry_2
_geom_bond_publ_flag
N1 C9 1.3450(7) . ?
N1 N2 1.3609(7) . ?
N2 C3 1.3677(8) . ?
N2 C7 1.3842(7) . ?
C3 C4 1.3643(9) . ?
C3 H3 0.9500 . ?
C4 C5 1.4216(9) . ?
C4 H4 0.9500 . ?
C5 C6 1.3709(9) . ?
C5 H5 0.9500 . ?
C6 C7 1.4186(8) . ?
C6 H6 0.9500 . ?
C7 C8 1.4042(8) . ?
C8 C9 1.4138(8) . ?
C8 C10 1.4695(8) . ?
C9 C16 1.5066(8) . ?
C10 N11 1.3481(8) . ?
C10 C15 1.4047(8) . ?
N11 C12 1.3395(8) . ?
C12 C13 1.3886(9) . ?
C12 H12 0.9500 . ?
C13 C14 1.3892(10) . ?
C13 H13 0.9500 . ?
C14 C15 1.3891(9) . ?
C14 H14 0.9500 . ?
C15 H15 0.9500 . ?
C16 C17 1.5320(9) . ?
C16 C18 1.5336(9) . ?
C16 H16 1.0000 . ?
C17 H17A 0.9800 . ?
C17 H17B 0.9800 . ?
C17 H17C 0.9800 . ?
C18 H18A 0.9800 . ?
C18 H18B 0.9800 . ?
C18 H18C 0.9800 . ?

loop_
_geom_torsion_atom_site_label_1
_geom_torsion_atom_site_label_2
_geom_torsion_atom_site_label_3
_geom_torsion_atom_site_label_4
_geom_torsion
_geom_torsion_site_symmetry_1
_geom_torsion_site_symmetry_2
_geom_torsion_site_symmetry_3
_geom_torsion_site_symmetry_4
_geom_torsion_publ_flag
C9 N1 N2 C3 177.88(6) . . . . ?
C9 N1 N2 C7 0.36(7) . . . . ?
N1 N2 C3 C4 -178.83(6) . . . . ?
C7 N2 C3 C4 -1.58(9) . . . . ?
N2 C3 C4 C5 -1.52(10) . . . . ?
C3 C4 C5 C6 1.87(10) . . . . ?
C4 C5 C6 C7 0.82(9) . . . . ?
N1 N2 C7 C8 -0.08(7) . . . . ?
C3 N2 C7 C8 -177.60(6) . . . . ?
N1 N2 C7 C6 -178.29(5) . . . . ?
C3 N2 C7 C6 4.20(9) . . . . ?
C5 C6 C7 N2 -3.69(9) . . . . ?
C5 C6 C7 C8 178.84(7) . . . . ?
N2 C7 C8 C9 -0.21(6) . . . . ?
C6 C7 C8 C9 177.46(7) . . . . ?
N2 C7 C8 C10 176.84(5) . . . . ?
C6 C7 C8 C10 -5.48(11) . . . . ?
N2 N1 C9 C8 -0.50(7) . . . . ?
N2 N1 C9 C16 -176.59(5) . . . . ?
C7 C8 C9 N1 0.46(7) . . . . ?
C10 C8 C9 N1 -176.53(6) . . . . ?
C7 C8 C9 C16 176.08(6) . . . . ?
C10 C8 C9 C16 -0.90(10) . . . . ?
C7 C8 C10 N11 142.14(6) . . . . ?
C9 C8 C10 N11 -41.49(9) . . . . ?
C7 C8 C10 C15 -39.13(9) . . . . ?
C9 C8 C10 C15 137.24(6) . . . . ?
C15 C10 N11 C12 -0.67(9) . . . . ?
C8 C10 N11 C12 178.04(5) . . . . ?
C10 N11 C12 C13 0.45(10) . . . . ?
N11 C12 C13 C14 -0.07(10) . . . . ?
C12 C13 C14 C15 -0.11(10) . . . . ?
C13 C14 C15 C10 -0.10(10) . . . . ?
N11 C10 C15 C14 0.51(9) . . . . ?
C8 C10 C15 C14 -178.16(6) . . . . ?
N1 C9 C16 C17 -54.28(7) . . . . ?
C8 C9 C16 C17 130.36(6) . . . . ?
N1 C9 C16 C18 69.63(7) . . . . ?
C8 C9 C16 C18 -105.73(7) . . . . ?

loop_
_cod_related_entry_id
_cod_related_entry_database
_cod_related_entry_code
1 ChemSpider 21119803
